data_4123145
loop_
_publ_author_name
'Au-Yeung, Ho-Leung'
'Leung, Sammual Yu-Lut'
'Tam, Anthony Yiu-Yan'
'Yam, Vivian Wing-Wah'

_publ_section_title
;
 Transformable Nanostructures of Platinum-Containing Organosilane Hybrids:
 Non-covalent Self-Assembly of Polyhedral Oligomeric Silsesquioxanes
 Assisted by Pt&#x00B7;&#x00B7;&#x00B7;Pt and \p-\p Stacking Interactions
 of Alkynylplatinum(II) Terpyridine Moieties.
;
_journal_name_full 'Journal of the American Chemical Society'
_journal_page_first 141219093104001
_journal_paper_doi 10.1021/ja510048b
_journal_year 2014
_chemical_formula_moiety 'C38 H39 Cl N3 O14 Pt Si8, C F3 O3 S, 2(C H2 Cl2)'
_chemical_formula_sum 'C41 H43 Cl5 F3 N3 O17 Pt S Si8'
_chemical_formula_weight 1535.90
_chemical_name_systematic
; 
 ? 
;
_space_group_IT_number 2
_symmetry_cell_setting triclinic
_symmetry_Int_Tables_number 2
_symmetry_space_group_name_Hall '-P 1'
_symmetry_space_group_name_H-M 'P -1'
_atom_sites_solution_hydrogens geom
_atom_sites_solution_primary direct
_atom_sites_solution_secondary difmap
_audit_creation_method SHELXL-97
_cell_angle_alpha 92.624(1)
_cell_angle_beta 91.737(1)
_cell_angle_gamma 101.022(1)
_cell_formula_units_Z 2
_cell_length_a 9.1551(1)
_cell_length_b 9.1571(1)
_cell_length_c 35.8168(5)
_cell_measurement_reflns_used 17444
_cell_measurement_temperature 100(2)
_cell_measurement_theta_max 66.60
_cell_measurement_theta_min 9.10
_cell_volume 2941.86(6)
_computing_cell_refinement 'APEX (Bruker, 2010)'
_computing_data_collection 'APEX (Bruker, 2010)'
_computing_data_reduction 'APEX (Bruker, 2010)'
_computing_molecular_graphics 'Mercury (Macrae et al., 2008)'
_computing_publication_material 'SHELXL97 (Sheldrick, 2008)'
_computing_structure_refinement 'SHELXL97 (Sheldrick, 2008)'
_computing_structure_solution 'SHELXS97 (Sheldrick, 2008)'
_diffrn_ambient_temperature 100(2)
_diffrn_measured_fraction_theta_full 0.921
_diffrn_measured_fraction_theta_max 0.921
_diffrn_measurement_device_type 'Bruker APEX CCD detector'
_diffrn_measurement_method '\w scan'
_diffrn_radiation_monochromator graphite
_diffrn_radiation_source 'fine-focus sealed tube'
_diffrn_radiation_type CuK\a
_diffrn_radiation_wavelength 1.54178
_diffrn_reflns_av_R_equivalents 0.0411
_diffrn_reflns_av_sigmaI/netI 0.0666
_diffrn_reflns_limit_h_max 10
_diffrn_reflns_limit_h_min -10
_diffrn_reflns_limit_k_max 10
_diffrn_reflns_limit_k_min -9
_diffrn_reflns_limit_l_max 42
_diffrn_reflns_limit_l_min -42
_diffrn_reflns_number 17444
_diffrn_reflns_theta_full 66.60
_diffrn_reflns_theta_max 66.60
_diffrn_reflns_theta_min 9.10
_diffrn_standards_number 0
_exptl_absorpt_coefficient_mu 9.125
_exptl_absorpt_correction_T_max 0.5289
_exptl_absorpt_correction_T_min 0.1377
_exptl_absorpt_correction_type multi-scan
_exptl_absorpt_process_details 'SADABS (Sheldrick, 2008)'
_exptl_crystal_colour yellow
_exptl_crystal_density_diffrn 1.734
_exptl_crystal_density_method 'not measured'
_exptl_crystal_description plate
_exptl_crystal_F_000 1528
_exptl_crystal_size_max 0.36
_exptl_crystal_size_mid 0.23
_exptl_crystal_size_min 0.08
_refine_diff_density_max 3.652
_refine_diff_density_min -1.643
_refine_diff_density_rms 0.163
_refine_ls_extinction_method none
_refine_ls_goodness_of_fit_ref 1.058
_refine_ls_hydrogen_treatment constr
_refine_ls_matrix_type full
_refine_ls_number_parameters 815
_refine_ls_number_reflns 9553
_refine_ls_number_restraints 199
_refine_ls_restrained_S_all 1.069
_refine_ls_R_factor_all 0.0612
_refine_ls_R_factor_gt 0.0605
_refine_ls_shift/su_max 0.001
_refine_ls_shift/su_mean 0.000
_refine_ls_structure_factor_coef Fsqd
_refine_ls_weighting_details 'calc w=1/[\s^2^(Fo^2^)+(0.0844P)^2^+14.7117P] where P=(Fo^2^+2Fc^2^)/3'
_refine_ls_weighting_scheme calc
_refine_ls_wR_factor_gt 0.1594
_refine_ls_wR_factor_ref 0.1601
_reflns_number_gt 9339
_reflns_number_total 9553
_reflns_threshold_expression I>2\s(I)
_cod_data_source_file ja510048b_si_002.cif
_cod_data_source_block shelxl
_cod_original_cell_volume 2941.85(6)
_cod_database_code 4123145

loop_
_symmetry_equiv_pos_as_xyz
'x, y, z'
'-x, -y, -z'

loop_
_atom_site_label
_atom_site_type_symbol
_atom_site_fract_x
_atom_site_fract_y
_atom_site_fract_z
_atom_site_U_iso_or_equiv
_atom_site_adp_type
_atom_site_occupancy
_atom_site_symmetry_multiplicity
_atom_site_calc_flag
_atom_site_refinement_flags
_atom_site_disorder_assembly
_atom_site_disorder_group
Pt1 Pt 1.09756(3) 1.15148(3) 0.023443(7) 0.03222(13) Uani 1 1 d . . .
Cl1 Cl 1.2505(2) 1.2048(2) -0.02629(5) 0.0490(4) Uani 1 1 d . . .
Cl2 Cl 0.8806(4) 0.5671(4) 0.10844(7) 0.0841(8) Uani 1 1 d . . .
Cl3 Cl 1.0007(5) 0.6316(5) 0.18356(9) 0.1084(12) Uani 1 1 d . . .
Cl4 Cl 0.0493(8) 0.9706(6) 0.22050(13) 0.166(3) Uani 1 1 d . . .
Cl5 Cl 0.0029(10) 1.2694(9) 0.23093(19) 0.194(3) Uani 1 1 d . . .
S1 S 0.3809(5) 0.3988(4) 0.10514(9) 0.0668(9) Uani 0.726(4) 1 d PD A 1
O15 O 0.4489(11) 0.5336(11) 0.0872(3) 0.072(3) Uani 0.726(4) 1 d PD A 1
O16 O 0.4578(7) 0.2828(8) 0.0991(2) 0.0370(14) Uani 0.726(4) 1 d PD A 1
O17 O 0.2165(11) 0.3695(19) 0.1036(4) 0.084(4) Uani 0.726(4) 1 d PD A 1
C39 C 0.4140(9) 0.4553(10) 0.1503(3) 0.044(2) Uani 0.726(4) 1 d PD A 1
F1 F 0.5599(10) 0.4882(15) 0.1620(4) 0.095(3) Uani 0.726(4) 1 d PD A 1
F2 F 0.3484(14) 0.5704(12) 0.1625(3) 0.113(4) Uani 0.726(4) 1 d PD A 1
F3 F 0.3494(17) 0.3440(17) 0.1733(3) 0.148(5) Uani 0.726(4) 1 d PD A 1
S1B S 0.3415(11) 0.3324(10) 0.1206(2) 0.0668(9) Uani 0.274(4) 1 d PD A 2
O15B O 0.211(2) 0.371(5) 0.1009(9) 0.072(3) Uani 0.274(4) 1 d PD A 2
O16B O 0.2887(17) 0.2570(18) 0.1537(4) 0.0370(14) Uani 0.274(4) 1 d PD A 2
O17B O 0.412(3) 0.233(3) 0.0960(7) 0.084(4) Uani 0.274(4) 1 d PD A 2
C39B C 0.4820(19) 0.446(2) 0.1172(5) 0.044(2) Uani 0.274(4) 1 d PDU A 2
F1B F 0.583(3) 0.463(4) 0.1476(7) 0.095(3) Uani 0.274(4) 1 d PD A 2
F2B F 0.497(3) 0.591(2) 0.1071(7) 0.113(4) Uani 0.274(4) 1 d PD A 2
F3B F 0.572(4) 0.394(4) 0.0909(7) 0.148(5) Uani 0.274(4) 1 d PDU A 2
Si1 Si 0.0809(2) 0.5735(2) 0.32358(6) 0.0447(5) Uani 1 1 d . . .
Si2 Si 0.0134(2) 0.6999(2) 0.40149(5) 0.0394(4) Uani 1 1 d . . .
Si3 Si 0.0856(2) 0.4172(2) 0.43755(5) 0.0409(4) Uani 1 1 d . . .
Si4 Si 0.1530(2) 0.2919(2) 0.35928(6) 0.0445(5) Uani 1 1 d . . .
Si5 Si -0.1803(2) 0.1358(2) 0.34737(5) 0.0434(5) Uani 1 1 d . . .
Si6 Si -0.2471(2) 0.2606(2) 0.42563(5) 0.0400(4) Uani 1 1 d . . .
Si7 Si -0.3200(2) 0.5428(2) 0.38960(5) 0.0405(4) Uani 1 1 d . . .
Si8 Si -0.2535(2) 0.4173(3) 0.31168(5) 0.0449(5) Uani 1 1 d . . .
O1 O 0.3683(10) 1.0032(9) 0.2671(2) 0.082(2) Uani 1 1 d . . .
O2 O 0.4343(8) 0.7787(9) 0.2647(2) 0.075(2) Uani 1 1 d . . .
O3 O 0.0768(6) 0.6824(6) 0.36038(15) 0.0492(13) Uani 1 1 d . B .
O4 O 0.0753(6) 0.5859(6) 0.42813(16) 0.0498(13) Uani 1 1 d . B .
O5 O 0.1601(6) 0.3417(7) 0.40327(15) 0.0518(13) Uani 1 1 d . B .
O6 O 0.1603(7) 0.4388(7) 0.33546(16) 0.0535(14) Uani 1 1 d . B .
O7 O -0.0013(6) 0.1791(7) 0.34888(17) 0.0540(14) Uani 1 1 d . B .
O8 O -0.2393(6) 0.1519(6) 0.38903(14) 0.0479(12) Uani 1 1 d . B .
O9 O -0.0801(6) 0.3248(7) 0.44249(14) 0.0490(13) Uani 1 1 d . B .
O10 O -0.3224(6) 0.3978(6) 0.41372(15) 0.0498(13) Uani 1 1 d . B .
O11 O -0.1661(6) 0.6584(6) 0.39939(16) 0.0468(12) Uani 1 1 d . B .
O12 O -0.3281(6) 0.4935(7) 0.34575(15) 0.0532(13) Uani 1 1 d . B .
O13 O -0.0864(6) 0.5099(7) 0.30770(15) 0.0547(14) Uani 1 1 d . B .
O14 O -0.2457(7) 0.2486(7) 0.32109(16) 0.0555(14) Uani 1 1 d . B .
N1 N 1.2201(6) 1.0334(7) 0.05270(16) 0.0367(12) Uani 1 1 d . . .
N2 N 0.9716(6) 1.1132(7) 0.06575(14) 0.0333(12) Uani 1 1 d . . .
N3 N 0.9352(6) 1.2597(6) 0.00847(14) 0.0328(12) Uani 1 1 d . . .
C1 C 1.3519(8) 0.9957(9) 0.0435(2) 0.0470(18) Uani 1 1 d . . .
H1 H 1.3957 1.0271 0.0208 0.056 Uiso 1 1 calc R . .
C2 C 1.4235(9) 0.9118(10) 0.0669(3) 0.054(2) Uani 1 1 d . . .
H2 H 1.5152 0.8863 0.0600 0.065 Uiso 1 1 calc R . .
C3 C 1.3629(9) 0.8663(10) 0.0996(3) 0.053(2) Uani 1 1 d . . .
H3 H 1.4120 0.8092 0.1155 0.064 Uiso 1 1 calc R . .
C4 C 1.2287(8) 0.9038(9) 0.1095(2) 0.0437(16) Uani 1 1 d . . .
H4 H 1.1855 0.8745 0.1324 0.052 Uiso 1 1 calc R . .
C5 C 1.1591(8) 0.9852(8) 0.08511(19) 0.0362(14) Uani 1 1 d . . .
C6 C 1.0143(7) 1.0283(7) 0.09297(19) 0.0335(13) Uani 1 1 d . . .
C7 C 0.9257(7) 0.9953(8) 0.12234(17) 0.0348(14) Uani 1 1 d . . .
H7 H 0.9543 0.9365 0.1414 0.042 Uiso 1 1 calc R . .
C8 C 0.7919(7) 1.0480(7) 0.12451(17) 0.0322(13) Uani 1 1 d . . .
C9 C 0.7538(7) 1.1383(7) 0.09653(17) 0.0309(13) Uani 1 1 d . . .
H9 H 0.6659 1.1788 0.0979 0.037 Uiso 1 1 calc R . .
C10 C 0.8469(7) 1.1668(7) 0.06702(17) 0.0310(13) Uani 1 1 d . . .
C11 C 0.8250(7) 1.2546(7) 0.03390(16) 0.0316(13) Uani 1 1 d . . .
C12 C 0.7053(8) 1.3231(8) 0.02820(19) 0.0385(15) Uani 1 1 d . . .
H12 H 0.6298 1.3176 0.0460 0.046 Uiso 1 1 calc R . .
C13 C 0.6969(10) 1.4007(9) -0.0041(2) 0.0475(18) Uani 1 1 d . . .
H13 H 0.6155 1.4492 -0.0085 0.057 Uiso 1 1 calc R . .
C14 C 0.8074(10) 1.4067(9) -0.02969(19) 0.0454(18) Uani 1 1 d . . .
H14 H 0.8027 1.4586 -0.0519 0.054 Uiso 1 1 calc R . .
C15 C 0.9244(9) 1.3364(8) -0.02252(17) 0.0395(16) Uani 1 1 d . . .
H15 H 1.0009 1.3421 -0.0401 0.047 Uiso 1 1 calc R . .
C16 C 0.6947(8) 1.0102(8) 0.15611(19) 0.0383(15) Uani 1 1 d . . .
C17 C 0.6854(10) 0.8729(10) 0.1723(3) 0.056(2) Uani 1 1 d . . .
H17 H 0.7388 0.8023 0.1620 0.068 Uiso 1 1 calc R . .
C18 C 0.6005(11) 0.8379(11) 0.2029(3) 0.067(3) Uani 1 1 d . . .
H18 H 0.5943 0.7436 0.2134 0.080 Uiso 1 1 calc R . .
C19 C 0.5231(10) 0.9432(11) 0.2185(2) 0.054(2) Uani 1 1 d . . .
C20 C 0.5275(10) 1.0763(10) 0.2021(2) 0.053(2) Uani 1 1 d . . .
H20 H 0.4726 1.1463 0.2120 0.064 Uiso 1 1 calc R . .
C21 C 0.6121(9) 1.1089(9) 0.1709(2) 0.0449(17) Uani 1 1 d . . .
H21 H 0.6132 1.2008 0.1595 0.054 Uiso 1 1 calc R . .
C22 C 0.4350(11) 0.9153(13) 0.2528(3) 0.064(2) Uani 1 1 d . . .
C23 C 0.3469(11) 0.7349(15) 0.2973(3) 0.077(3) Uani 1 1 d . . .
H23A H 0.3518 0.8229 0.3148 0.093 Uiso 1 1 calc R . .
H23B H 0.3902 0.6597 0.3106 0.093 Uiso 1 1 calc R . .
C24 C 0.1886(10) 0.6722(11) 0.2863(2) 0.056(2) Uani 1 1 d . . .
H24A H 0.1857 0.6020 0.2642 0.067 Uiso 1 1 calc R . .
H24B H 0.1398 0.7542 0.2786 0.067 Uiso 1 1 calc R . .
C25 C 0.083(5) 0.892(9) 0.4224(12) 0.053(3) Uani 0.51(3) 1 d PDU B 1
H25 H 0.1825 0.9406 0.4191 0.064 Uiso 0.51(3) 1 calc PR B 1
C26 C -0.005(3) 0.959(2) 0.4415(6) 0.072(7) Uani 0.51(3) 1 d PD B 1
H26A H -0.1051 0.9102 0.4448 0.087 Uiso 0.51(3) 1 calc PR B 1
H26B H 0.0297 1.0567 0.4522 0.087 Uiso 0.51(3) 1 calc PR B 1
C25B C 0.064(5) 0.891(10) 0.4188(13) 0.053(3) Uani 0.49(3) 1 d PDU B 2
H25B H 0.0325 0.9647 0.4044 0.064 Uiso 0.49(3) 1 calc PR B 2
C26B C 0.141(4) 0.935(4) 0.4496(8) 0.114(14) Uani 0.49(3) 1 d PD B 2
H26C H 0.1739 0.8637 0.4647 0.137 Uiso 0.49(3) 1 calc PR B 2
H26D H 0.1637 1.0375 0.4572 0.137 Uiso 0.49(3) 1 calc PR B 2
C27 C 0.186(2) 0.410(3) 0.4835(7) 0.043(4) Uani 0.58(3) 1 d PDU B 1
H27 H 0.1425 0.4357 0.5060 0.051 Uiso 0.58(3) 1 calc PR B 1
C28 C 0.313(2) 0.369(2) 0.4849(5) 0.076(7) Uani 0.58(3) 1 d PD B 1
H28A H 0.3570 0.3425 0.4624 0.091 Uiso 0.58(3) 1 calc PR B 1
H28B H 0.3635 0.3652 0.5083 0.091 Uiso 0.58(3) 1 calc PR B 1
C27B C 0.217(4) 0.421(5) 0.4760(10) 0.043(4) Uani 0.42(3) 1 d PDU B 2
H27B H 0.3133 0.4818 0.4754 0.051 Uiso 0.42(3) 1 calc PR B 2
C28B C 0.181(3) 0.343(3) 0.5045(7) 0.079(9) Uani 0.42(3) 1 d PD B 2
H28C H 0.0843 0.2826 0.5052 0.095 Uiso 0.42(3) 1 calc PR B 2
H28D H 0.2507 0.3457 0.5248 0.095 Uiso 0.42(3) 1 calc PR B 2
C29 C 0.303(2) 0.1976(19) 0.3463(5) 0.049(4) Uani 0.72(3) 1 d PD B 1
H29 H 0.3209 0.1835 0.3206 0.059 Uiso 0.72(3) 1 calc PR B 1
C30 C 0.3857(14) 0.1486(18) 0.3710(4) 0.065(5) Uani 0.72(3) 1 d PD B 1
H30A H 0.3690 0.1617 0.3969 0.078 Uiso 0.72(3) 1 calc PR B 1
H30B H 0.4630 0.0997 0.3632 0.078 Uiso 0.72(3) 1 calc PR B 1
C29B C 0.326(7) 0.211(5) 0.3582(14) 0.049(4) Uani 0.28(3) 1 d PDU B 2
H29B H 0.4198 0.2760 0.3632 0.059 Uiso 0.28(3) 1 calc PR B 2
C30B C 0.324(4) 0.071(4) 0.3508(12) 0.072(13) Uani 0.28(3) 1 d PD B 2
H30C H 0.2317 0.0045 0.3456 0.087 Uiso 0.28(3) 1 calc PR B 2
H30D H 0.4145 0.0348 0.3505 0.087 Uiso 0.28(3) 1 calc PR B 2
C31 C -0.253(3) -0.049(3) 0.3256(8) 0.049(5) Uani 0.64(4) 1 d PD B 1
H31 H -0.3571 -0.0856 0.3255 0.058 Uiso 0.64(4) 1 calc PR B 1
C32 C -0.169(3) -0.131(2) 0.3104(6) 0.085(7) Uani 0.64(4) 1 d PD B 1
H32A H -0.0645 -0.0967 0.3102 0.102 Uiso 0.64(4) 1 calc PR B 1
H32B H -0.2121 -0.2268 0.2994 0.102 Uiso 0.64(4) 1 calc PR B 1
C31B C -0.216(6) -0.063(7) 0.3325(11) 0.049(5) Uani 0.36(4) 1 d PD B 2
H31B H -0.1989 -0.1356 0.3495 0.058 Uiso 0.36(4) 1 calc PR B 2
C32B C -0.264(6) -0.103(4) 0.2985(10) 0.090(14) Uani 0.36(4) 1 d PDU B 2
H32C H -0.2804 -0.0296 0.2818 0.108 Uiso 0.36(4) 1 calc PR B 2
H32D H -0.2829 -0.2050 0.2903 0.108 Uiso 0.36(4) 1 calc PR B 2
C33 C -0.361(6) 0.162(8) 0.4606(7) 0.052(4) Uani 0.63(3) 1 d PD B 1
H33 H -0.4575 0.1080 0.4528 0.062 Uiso 0.63(3) 1 calc PR B 1
C34 C -0.319(3) 0.162(2) 0.4954(5) 0.097(9) Uani 0.63(3) 1 d PD B 1
H34A H -0.2239 0.2158 0.5039 0.117 Uiso 0.63(3) 1 calc PR B 1
H34B H -0.3840 0.1088 0.5125 0.117 Uiso 0.63(3) 1 calc PR B 1
C33B C -0.348(9) 0.146(14) 0.4621(14) 0.052(4) Uani 0.37(3) 1 d PDU B 2
H33B H -0.3245 0.0534 0.4683 0.062 Uiso 0.37(3) 1 calc PR B 2
C34B C -0.452(4) 0.200(3) 0.4785(8) 0.075(12) Uani 0.37(3) 1 d PD B 2
H34C H -0.4737 0.2927 0.4717 0.091 Uiso 0.37(3) 1 calc PR B 2
H34D H -0.5072 0.1459 0.4972 0.091 Uiso 0.37(3) 1 calc PR B 2
C35 C -0.4793(9) 0.6289(10) 0.4004(3) 0.055(2) Uani 1 1 d D B .
H35 H -0.5747 0.5657 0.3996 0.066 Uiso 1 1 calc R . .
C36 C -0.4724(13) 0.7695(12) 0.4090(3) 0.078(3) Uani 1 1 d D . .
H36A H -0.3791 0.8364 0.4101 0.093 Uiso 1 1 calc R B .
H36B H -0.5608 0.8054 0.4143 0.093 Uiso 1 1 calc R . .
C37 C -0.357(5) 0.423(12) 0.267(2) 0.063(3) Uani 0.64(3) 1 d PD B 1
H37 H -0.3081 0.4143 0.2441 0.075 Uiso 0.64(3) 1 calc PR B 1
C38 C -0.494(2) 0.440(2) 0.2659(5) 0.081(7) Uani 0.64(3) 1 d PD B 1
H38A H -0.5441 0.4487 0.2885 0.098 Uiso 0.64(3) 1 calc PR B 1
H38B H -0.5454 0.4423 0.2425 0.098 Uiso 0.64(3) 1 calc PR B 1
C37B C -0.375(10) 0.42(2) 0.271(4) 0.063(3) Uani 0.36(3) 1 d PD B 2
H37B H -0.4773 0.3685 0.2706 0.075 Uiso 0.36(3) 1 calc PR B 2
C38B C -0.320(5) 0.479(4) 0.2412(9) 0.089(13) Uani 0.36(3) 1 d PD B 2
H38C H -0.2176 0.5255 0.2416 0.106 Uiso 0.36(3) 1 calc PR B 2
H38D H -0.3811 0.4795 0.2194 0.106 Uiso 0.36(3) 1 calc PR B 2
C40 C 0.9464(18) 0.4930(15) 0.1481(4) 0.093(4) Uani 1 1 d . . .
H40A H 1.0323 0.4469 0.1416 0.112 Uiso 1 1 calc R . .
H40B H 0.8672 0.4145 0.1570 0.112 Uiso 1 1 calc R . .
C41 C 0.099(3) 1.149(2) 0.2432(9) 0.197(13) Uani 1 1 d . . .
H41A H 0.0911 1.1386 0.2705 0.237 Uiso 1 1 calc R . .
H41B H 0.2052 1.1893 0.2386 0.237 Uiso 1 1 calc R . .

loop_
_atom_site_aniso_label
_atom_site_aniso_U_11
_atom_site_aniso_U_22
_atom_site_aniso_U_33
_atom_site_aniso_U_23
_atom_site_aniso_U_13
_atom_site_aniso_U_12
Pt1 0.03451(18) 0.03254(19) 0.02884(17) 0.00316(11) 0.01390(11) 0.00218(11)
Cl1 0.0510(10) 0.0504(10) 0.0439(9) 0.0047(8) 0.0290(8) 0.0006(8)
Cl2 0.105(2) 0.091(2) 0.0559(13) 0.0041(13) 0.0073(13) 0.0159(16)
Cl3 0.153(3) 0.106(3) 0.0709(17) -0.0126(17) -0.0216(19) 0.045(2)
Cl4 0.275(7) 0.119(4) 0.095(3) 0.004(2) -0.073(4) 0.025(4)
Cl5 0.270(8) 0.190(6) 0.159(5) -0.002(5) 0.014(5) 0.140(6)
S1 0.103(3) 0.0485(18) 0.0590(19) 0.0146(13) 0.0296(17) 0.0343(17)
O15 0.076(6) 0.071(6) 0.078(6) 0.044(5) 0.012(5) 0.025(5)
O16 0.034(3) 0.032(3) 0.043(3) -0.014(3) -0.004(3) 0.007(2)
O17 0.072(6) 0.083(7) 0.100(8) -0.037(6) -0.053(6) 0.038(5)
C39 0.035(4) 0.047(5) 0.051(5) -0.012(4) -0.020(4) 0.018(4)
F1 0.065(5) 0.094(7) 0.130(10) -0.007(7) -0.008(6) 0.029(4)
F2 0.165(10) 0.112(8) 0.086(6) -0.041(6) -0.009(6) 0.102(8)
F3 0.205(13) 0.192(14) 0.072(6) 0.049(8) 0.042(7) 0.086(11)
S1B 0.103(3) 0.0485(18) 0.0590(19) 0.0146(13) 0.0296(17) 0.0343(17)
O15B 0.076(6) 0.071(6) 0.078(6) 0.044(5) 0.012(5) 0.025(5)
O16B 0.034(3) 0.032(3) 0.043(3) -0.014(3) -0.004(3) 0.007(2)
O17B 0.072(6) 0.083(7) 0.100(8) -0.037(6) -0.053(6) 0.038(5)
C39B 0.035(4) 0.047(5) 0.051(5) -0.012(4) -0.020(4) 0.018(4)
F1B 0.065(5) 0.094(7) 0.130(10) -0.007(7) -0.008(6) 0.029(4)
F2B 0.165(10) 0.112(8) 0.086(6) -0.041(6) -0.009(6) 0.102(8)
F3B 0.205(13) 0.192(14) 0.072(6) 0.049(8) 0.042(7) 0.086(11)
Si1 0.0478(11) 0.0468(12) 0.0385(10) 0.0175(9) 0.0175(8) 0.0007(9)
Si2 0.0404(10) 0.0361(10) 0.0395(10) 0.0074(8) 0.0057(7) -0.0002(8)
Si3 0.0418(10) 0.0438(11) 0.0357(9) 0.0114(8) 0.0028(7) 0.0023(8)
Si4 0.0458(11) 0.0441(11) 0.0458(11) 0.0135(9) 0.0178(8) 0.0095(9)
Si5 0.0539(11) 0.0373(11) 0.0358(9) 0.0037(8) 0.0120(8) -0.0018(8)
Si6 0.0447(10) 0.0412(11) 0.0312(9) 0.0103(8) 0.0140(7) -0.0028(8)
Si7 0.0376(9) 0.0436(11) 0.0395(10) 0.0063(8) 0.0089(7) 0.0040(8)
Si8 0.0497(11) 0.0512(12) 0.0308(9) 0.0092(9) 0.0040(8) 0.0002(9)
O1 0.102(6) 0.090(5) 0.060(4) 0.018(4) 0.049(4) 0.024(5)
O2 0.067(4) 0.093(5) 0.069(4) 0.050(4) 0.032(3) 0.010(4)
O3 0.051(3) 0.048(3) 0.047(3) 0.012(2) 0.016(2) 0.001(2)
O4 0.051(3) 0.043(3) 0.054(3) 0.013(3) 0.000(2) 0.004(2)
O5 0.053(3) 0.060(4) 0.045(3) 0.014(3) 0.012(2) 0.012(3)
O6 0.060(3) 0.054(3) 0.049(3) 0.019(3) 0.020(2) 0.010(3)
O7 0.053(3) 0.045(3) 0.063(3) 0.006(3) 0.020(3) 0.003(2)
O8 0.059(3) 0.044(3) 0.039(3) 0.006(2) 0.014(2) 0.001(2)
O9 0.047(3) 0.057(3) 0.039(3) 0.016(2) 0.008(2) -0.004(2)
O10 0.054(3) 0.049(3) 0.046(3) 0.009(2) 0.011(2) 0.006(2)
O11 0.040(3) 0.046(3) 0.053(3) 0.004(2) 0.006(2) 0.004(2)
O12 0.052(3) 0.064(4) 0.041(3) 0.005(3) 0.008(2) 0.006(3)
O13 0.054(3) 0.066(4) 0.041(3) 0.017(3) 0.013(2) -0.002(3)
O14 0.067(4) 0.050(3) 0.046(3) 0.013(3) 0.004(3) 0.000(3)
N1 0.030(3) 0.040(3) 0.038(3) -0.003(3) 0.003(2) 0.005(2)
N2 0.031(3) 0.044(3) 0.026(3) 0.011(2) 0.003(2) 0.009(2)
N3 0.034(3) 0.039(3) 0.026(3) 0.009(2) 0.011(2) 0.003(2)
C1 0.030(3) 0.047(4) 0.064(5) -0.004(4) 0.019(3) 0.008(3)
C2 0.038(4) 0.051(5) 0.072(5) -0.013(4) 0.007(4) 0.011(3)
C3 0.040(4) 0.053(5) 0.070(5) 0.000(4) -0.005(4) 0.017(3)
C4 0.036(4) 0.047(4) 0.050(4) 0.006(3) 0.002(3) 0.014(3)
C5 0.037(3) 0.036(4) 0.036(3) 0.002(3) 0.010(3) 0.006(3)
C6 0.032(3) 0.030(3) 0.038(3) 0.008(3) -0.001(3) 0.002(2)
C7 0.038(3) 0.041(4) 0.026(3) 0.011(3) 0.007(2) 0.006(3)
C8 0.039(3) 0.031(3) 0.028(3) 0.009(3) 0.009(2) 0.007(3)
C9 0.037(3) 0.032(3) 0.026(3) 0.008(3) 0.007(2) 0.009(3)
C10 0.043(3) 0.027(3) 0.024(3) 0.005(2) 0.008(2) 0.006(3)
C11 0.041(3) 0.029(3) 0.022(3) 0.002(2) 0.005(2) 0.001(3)
C12 0.049(4) 0.038(4) 0.030(3) 0.006(3) 0.006(3) 0.013(3)
C13 0.062(5) 0.043(4) 0.038(4) 0.010(3) -0.005(3) 0.012(4)
C14 0.068(5) 0.040(4) 0.027(3) 0.014(3) 0.002(3) 0.003(3)
C15 0.059(4) 0.033(4) 0.026(3) 0.008(3) 0.009(3) 0.003(3)
C16 0.041(4) 0.043(4) 0.033(3) 0.016(3) 0.012(3) 0.011(3)
C17 0.063(5) 0.052(5) 0.067(5) 0.032(4) 0.035(4) 0.028(4)
C18 0.072(6) 0.069(6) 0.075(6) 0.050(5) 0.044(5) 0.035(5)
C19 0.055(5) 0.069(6) 0.040(4) 0.021(4) 0.021(3) 0.011(4)
C20 0.067(5) 0.054(5) 0.045(4) 0.016(4) 0.033(4) 0.019(4)
C21 0.062(5) 0.045(4) 0.035(4) 0.017(3) 0.023(3) 0.021(4)
C22 0.061(5) 0.081(7) 0.047(5) 0.025(5) 0.020(4) 0.002(5)
C23 0.062(6) 0.112(9) 0.051(5) 0.044(6) 0.019(4) -0.011(5)
C24 0.060(5) 0.062(5) 0.046(4) 0.027(4) 0.018(4) 0.005(4)
C25 0.055(9) 0.045(5) 0.053(7) 0.011(6) -0.004(6) -0.005(8)
C26 0.087(15) 0.039(10) 0.090(15) -0.010(10) 0.001(12) 0.013(9)
C25B 0.055(9) 0.045(5) 0.053(7) 0.011(6) -0.004(6) -0.005(8)
C26B 0.17(4) 0.077(19) 0.087(19) -0.009(15) -0.03(2) 0.003(19)
C27 0.042(9) 0.058(7) 0.026(10) 0.017(7) 0.007(7) 0.001(8)
C28 0.090(14) 0.100(15) 0.047(9) 0.008(9) -0.010(8) 0.045(11)
C27B 0.042(9) 0.058(7) 0.026(10) 0.017(7) 0.007(7) 0.001(8)
C28B 0.086(19) 0.10(2) 0.050(14) 0.005(14) -0.011(12) 0.015(15)
C29 0.051(8) 0.056(6) 0.043(9) 0.004(7) 0.013(7) 0.014(5)
C30 0.051(7) 0.068(10) 0.079(10) 0.001(8) 0.001(7) 0.020(7)
C29B 0.051(8) 0.056(6) 0.043(9) 0.004(7) 0.013(7) 0.014(5)
C30B 0.05(2) 0.08(3) 0.08(3) -0.02(2) 0.017(19) 0.020(19)
C31 0.069(15) 0.040(8) 0.033(11) 0.003(8) 0.001(9) 0.003(9)
C32 0.117(18) 0.055(11) 0.078(13) 0.002(9) -0.018(12) 0.007(11)
C31B 0.069(15) 0.040(8) 0.033(11) 0.003(8) 0.001(9) 0.003(9)
C32B 0.14(3) 0.037(15) 0.08(2) 0.006(15) -0.01(2) -0.003(16)
C33 0.057(8) 0.050(14) 0.045(5) 0.019(6) 0.014(4) -0.005(5)
C34 0.121(19) 0.105(17) 0.052(10) 0.032(10) 0.022(10) -0.022(13)
C33B 0.057(8) 0.050(14) 0.045(5) 0.019(6) 0.014(4) -0.005(5)
C34B 0.08(2) 0.071(18) 0.075(19) 0.024(14) 0.056(17) 0.012(15)
C35 0.043(4) 0.062(6) 0.061(5) 0.005(4) 0.010(4) 0.009(4)
C36 0.069(6) 0.071(7) 0.100(8) 0.003(6) 0.013(6) 0.030(5)
C37 0.069(12) 0.085(13) 0.033(14) 0.007(8) 0.004(7) 0.010(15)
C38 0.076(12) 0.118(17) 0.056(9) 0.014(9) -0.008(8) 0.035(10)
C37B 0.069(12) 0.085(13) 0.033(14) 0.007(8) 0.004(7) 0.010(15)
C38B 0.14(3) 0.07(2) 0.053(18) 0.033(16) -0.016(17) 0.013(19)
C40 0.134(11) 0.069(8) 0.075(7) 0.000(6) -0.004(7) 0.018(7)
C41 0.23(3) 0.105(15) 0.26(3) -0.018(18) -0.11(2) 0.046(16)

loop_
_atom_type_symbol
_atom_type_description
_atom_type_scat_dispersion_real
_atom_type_scat_dispersion_imag
_atom_type_scat_source
C C 0.0181 0.0091 'International Tables Vol C Tables 4.2.6.8 and 6.1.1.4'
H H 0.0000 0.0000 'International Tables Vol C Tables 4.2.6.8 and 6.1.1.4'
O O 0.0492 0.0322 'International Tables Vol C Tables 4.2.6.8 and 6.1.1.4'
Cl Cl 0.3639 0.7018 'International Tables Vol C Tables 4.2.6.8 and 6.1.1.4'
F F 0.0727 0.0534 'International Tables Vol C Tables 4.2.6.8 and 6.1.1.4'
Pt Pt -4.5932 6.9264 'International Tables Vol C Tables 4.2.6.8 and 6.1.1.4'
S S 0.3331 0.5567 'International Tables Vol C Tables 4.2.6.8 and 6.1.1.4'
Si Si 0.2541 0.3302 'International Tables Vol C Tables 4.2.6.8 and 6.1.1.4'
N N 0.0311 0.0180 'International Tables Vol C Tables 4.2.6.8 and 6.1.1.4'

loop_
_geom_angle_atom_site_label_1
_geom_angle_atom_site_label_2
_geom_angle_atom_site_label_3
_geom_angle
N2 Pt1 N1 81.3(2)
N2 Pt1 N3 80.4(2)
N1 Pt1 N3 161.7(2)
N2 Pt1 Cl1 178.18(18)
N1 Pt1 Cl1 99.12(17)
N3 Pt1 Cl1 99.08(15)
O16 S1 O15 112.4(6)
O16 S1 O17 120.6(7)
O15 S1 O17 114.1(8)
O16 S1 C39 106.0(5)
O15 S1 C39 100.4(6)
O17 S1 C39 99.9(7)
F1 C39 F2 107.8(9)
F1 C39 F3 104.4(11)
F2 C39 F3 100.6(10)
F1 C39 S1 115.7(8)
F2 C39 S1 116.0(7)
F3 C39 S1 110.6(8)
O16B S1B O15B 107.3(13)
O16B S1B O17B 110.1(14)
O15B S1B O17B 110.1(17)
O16B S1B C39B 127.5(11)
O15B S1B C39B 113.1(15)
O17B S1B C39B 86.1(13)
F2B C39B F1B 100.9(19)
F2B C39B F3B 99.4(17)
F1B C39B F3B 97.3(17)
F2B C39B S1B 128.6(18)
F1B C39B S1B 115.7(19)
F3B C39B S1B 109.7(19)
O13 Si1 O6 110.5(3)
O13 Si1 O3 109.3(3)
O6 Si1 O3 108.2(3)
O13 Si1 C24 108.8(4)
O6 Si1 C24 108.2(4)
O3 Si1 C24 111.8(4)
O3 Si2 O11 110.0(3)
O3 Si2 O4 108.6(3)
O11 Si2 O4 108.6(3)
O3 Si2 C25B 110(2)
O11 Si2 C25B 106.9(13)
O4 Si2 C25B 113.1(18)
O3 Si2 C25 111(2)
O11 Si2 C25 111.7(12)
O4 Si2 C25 107.3(18)
O9 Si3 O5 109.3(3)
O9 Si3 O4 108.7(3)
O5 Si3 O4 109.1(3)
O9 Si3 C27B 116.6(10)
O5 Si3 C27B 103.7(13)
O4 Si3 C27B 109.2(15)
O9 Si3 C27 105.0(7)
O5 Si3 C27 112.8(7)
O4 Si3 C27 111.9(10)
O7 Si4 O5 109.4(3)
O7 Si4 O6 108.9(3)
O5 Si4 O6 108.5(3)
O7 Si4 C29 107.5(7)
O5 Si4 C29 112.8(5)
O6 Si4 C29 109.6(6)
O7 Si4 C29B 116.7(14)
O5 Si4 C29B 98.5(15)
O6 Si4 C29B 114.1(17)
O7 Si5 O8 109.2(3)
O7 Si5 O14 108.8(3)
O8 Si5 O14 109.2(3)
O7 Si5 C31 113.4(8)
O8 Si5 C31 111.4(10)
O14 Si5 C31 104.7(8)
O7 Si5 C31B 102.6(18)
O8 Si5 C31B 108.3(18)
O14 Si5 C31B 118.3(11)
O10 Si6 O9 109.1(3)
O10 Si6 O8 109.2(3)
O9 Si6 O8 109.2(3)
O10 Si6 C33 107.6(11)
O9 Si6 C33 110.8(13)
O8 Si6 C33 110.9(18)
O10 Si6 C33B 114.2(17)
O9 Si6 C33B 107(2)
O8 Si6 C33B 108(3)
O12 Si7 O11 109.0(3)
O12 Si7 O10 109.2(3)
O11 Si7 O10 108.6(3)
O12 Si7 C35 109.3(4)
O11 Si7 C35 110.5(4)
O10 Si7 C35 110.1(4)
O14 Si8 O12 109.1(3)
O14 Si8 O13 109.0(3)
O12 Si8 O13 108.4(3)
O14 Si8 C37B 109(6)
O12 Si8 C37B 107(4)
O13 Si8 C37B 114(3)
O14 Si8 C37 111(3)
O12 Si8 C37 112(2)
O13 Si8 C37 107.6(15)
C22 O2 C23 117.2(9)
Si2 O3 Si1 146.6(4)
Si2 O4 Si3 149.6(4)
Si3 O5 Si4 148.0(4)
Si1 O6 Si4 147.5(4)
Si4 O7 Si5 152.2(4)
Si5 O8 Si6 147.1(4)
Si3 O9 Si6 150.0(3)
Si6 O10 Si7 149.8(4)
Si7 O11 Si2 151.3(4)
Si7 O12 Si8 147.4(4)
Si1 O13 Si8 152.3(4)
Si8 O14 Si5 148.8(4)
C5 N1 C1 118.2(6)
C5 N1 Pt1 113.9(4)
C1 N1 Pt1 127.9(5)
C10 N2 C6 122.6(5)
C10 N2 Pt1 119.5(4)
C6 N2 Pt1 117.9(4)
C15 N3 C11 118.0(6)
C15 N3 Pt1 128.0(5)
C11 N3 Pt1 114.0(4)
N1 C1 C2 121.0(7)
N1 C1 H1 119.5
C2 C1 H1 119.5
C3 C2 C1 120.4(7)
C3 C2 H2 119.8
C1 C2 H2 119.8
C2 C3 C4 119.5(8)
C2 C3 H3 120.2
C4 C3 H3 120.2
C5 C4 C3 118.5(7)
C5 C4 H4 120.8
C3 C4 H4 120.8
N1 C5 C4 122.4(6)
N1 C5 C6 115.2(6)
C4 C5 C6 122.4(6)
C7 C6 N2 119.3(6)
C7 C6 C5 129.1(6)
N2 C6 C5 111.7(6)
C6 C7 C8 120.0(6)
C6 C7 H7 120.0
C8 C7 H7 120.0
C7 C8 C9 119.0(6)
C7 C8 C16 119.9(6)
C9 C8 C16 121.0(6)
C10 C9 C8 118.6(6)
C10 C9 H9 120.7
C8 C9 H9 120.7
N2 C10 C9 120.5(6)
N2 C10 C11 112.2(5)
C9 C10 C11 127.3(6)
N3 C11 C12 121.8(6)
N3 C11 C10 113.8(6)
C12 C11 C10 124.3(6)
C11 C12 C13 118.8(7)
C11 C12 H12 120.6
C13 C12 H12 120.6
C14 C13 C12 119.6(7)
C14 C13 H13 120.2
C12 C13 H13 120.2
C15 C14 C13 119.0(6)
C15 C14 H14 120.5
C13 C14 H14 120.5
N3 C15 C14 122.7(6)
N3 C15 H15 118.7
C14 C15 H15 118.7
C21 C16 C17 118.1(6)
C21 C16 C8 121.6(6)
C17 C16 C8 120.4(6)
C18 C17 C16 121.3(8)
C18 C17 H17 119.3
C16 C17 H17 119.3
C17 C18 C19 119.3(7)
C17 C18 H18 120.3
C19 C18 H18 120.3
C20 C19 C18 119.8(7)
C20 C19 C22 118.1(8)
C18 C19 C22 122.0(8)
C19 C20 C21 120.0(8)
C19 C20 H20 120.0
C21 C20 H20 120.0
C16 C21 C20 121.3(7)
C16 C21 H21 119.3
C20 C21 H21 119.3
O1 C22 O2 124.3(8)
O1 C22 C19 124.0(9)
O2 C22 C19 111.7(9)
O2 C23 C24 111.3(8)
O2 C23 H23A 109.4
C24 C23 H23A 109.4
O2 C23 H23B 109.4
C24 C23 H23B 109.4
H23A C23 H23B 108.0
C23 C24 Si1 114.1(6)
C23 C24 H24A 108.7
Si1 C24 H24A 108.7
C23 C24 H24B 108.7
Si1 C24 H24B 108.7
H24A C24 H24B 107.6
C26 C25 Si2 120(5)
C26 C25 H25 120.1
Si2 C25 H25 120.1
C25 C26 H26A 120.0
C25 C26 H26B 120.0
H26A C26 H26B 120.0
C26B C25B Si2 124(6)
C26B C25B H25B 117.9
Si2 C25B H25B 117.9
C25B C26B H26C 120.0
C25B C26B H26D 120.0
H26C C26B H26D 120.0
C28 C27 Si3 120.5(18)
C28 C27 H27 119.7
Si3 C27 H27 119.7
C27 C28 H28A 120.0
C27 C28 H28B 120.0
H28A C28 H28B 120.0
C28B C27B Si3 120(3)
C28B C27B H27B 119.8
Si3 C27B H27B 119.8
C27B C28B H28C 120.0
C27B C28B H28D 120.0
H28C C28B H28D 120.0
C30 C29 Si4 122.3(15)
C30 C29 H29 118.8
Si4 C29 H29 118.8
C29 C30 H30A 120.0
C29 C30 H30B 120.0
H30A C30 H30B 120.0
C30B C29B Si4 123(4)
C30B C29B H29B 118.6
Si4 C29B H29B 118.6
C29B C30B H30C 120.0
C29B C30B H30D 120.0
H30C C30B H30D 120.0
C32 C31 Si5 123(2)
C32 C31 H31 118.5
Si5 C31 H31 118.5
C31 C32 H32A 120.0
C31 C32 H32B 120.0
H32A C32 H32B 120.0
C32B C31B Si5 119(4)
C32B C31B H31B 120.6
Si5 C31B H31B 120.6
C31B C32B H32C 120.0
C31B C32B H32D 120.0
H32C C32B H32D 120.0
C34 C33 Si6 124(4)
C34 C33 H33 118.2
Si6 C33 H33 118.2
C33 C34 H34A 120.0
C33 C34 H34B 120.0
H34A C34 H34B 120.0
C34B C33B Si6 117(7)
C34B C33B H33B 121.7
Si6 C33B H33B 121.7
C33B C34B H34C 120.0
C33B C34B H34D 120.0
H34C C34B H34D 120.0
C36 C35 Si7 125.3(8)
C36 C35 H35 117.4
Si7 C35 H35 117.4
C35 C36 H36A 120.0
C35 C36 H36B 120.0
H36A C36 H36B 120.0
C38 C37 Si8 121(4)
C38 C37 H37 119.3
Si8 C37 H37 119.3
C37 C38 H38A 120.0
C37 C38 H38B 120.0
H38A C38 H38B 120.0
C38B C37B Si8 118(8)
C38B C37B H37B 120.8
Si8 C37B H37B 120.8
C37B C38B H38C 120.0
C37B C38B H38D 120.0
H38C C38B H38D 120.0
Cl2 C40 Cl3 110.7(7)
Cl2 C40 H40A 109.5
Cl3 C40 H40A 109.5
Cl2 C40 H40B 109.5
Cl3 C40 H40B 109.5
H40A C40 H40B 108.1
Cl5 C41 Cl4 115.9(14)
Cl5 C41 H41A 108.3
Cl4 C41 H41A 108.3
Cl5 C41 H41B 108.3
Cl4 C41 H41B 108.3
H41A C41 H41B 107.4

loop_
_geom_bond_atom_site_label_1
_geom_bond_atom_site_label_2
_geom_bond_distance
Pt1 N2 1.936(5)
Pt1 N1 2.005(6)
Pt1 N3 2.011(6)
Pt1 Cl1 2.3111(15)
Cl2 C40 1.740(13)
Cl3 C40 1.745(13)
Cl4 C41 1.77(2)
Cl5 C41 1.60(2)
S1 O16 1.394(7)
S1 O15 1.458(8)
S1 O17 1.476(10)
S1 C39 1.676(10)
C39 F1 1.362(10)
C39 F2 1.370(10)
C39 F3 1.396(12)
S1B O16B 1.451(13)
S1B O15B 1.478(14)
S1B O17B 1.484(14)
S1B C39B 1.504(16)
C39B F2B 1.375(15)
C39B F1B 1.392(15)
C39B F3B 1.395(16)
Si1 O13 1.607(6)
Si1 O6 1.613(6)
Si1 O3 1.622(6)
Si1 C24 1.851(7)
Si2 O3 1.611(6)
Si2 O11 1.613(5)
Si2 O4 1.614(6)
Si2 C25B 1.80(7)
Si2 C25 1.87(7)
Si3 O9 1.609(5)
Si3 O5 1.614(6)
Si3 O4 1.616(6)
Si3 C27B 1.79(4)
Si3 C27 1.87(2)
Si4 O7 1.605(6)
Si4 O5 1.616(6)
Si4 O6 1.618(6)
Si4 C29 1.814(17)
Si4 C29B 1.87(6)
Si5 O7 1.609(6)
Si5 O8 1.612(5)
Si5 O14 1.613(6)
Si5 C31 1.82(3)
Si5 C31B 1.84(6)
Si6 O10 1.611(6)
Si6 O9 1.617(6)
Si6 O8 1.621(6)
Si6 C33 1.81(6)
Si6 C33B 1.87(11)
Si7 O12 1.610(6)
Si7 O11 1.611(6)
Si7 O10 1.614(6)
Si7 C35 1.828(8)
Si8 O14 1.611(6)
Si8 O12 1.611(6)
Si8 O13 1.615(6)
Si8 C37B 1.82(12)
Si8 C37 1.85(6)
O1 C22 1.206(13)
O2 C22 1.339(13)
O2 C23 1.465(10)
N1 C5 1.359(9)
N1 C1 1.363(9)
N2 C10 1.327(9)
N2 C6 1.368(8)
N3 C15 1.352(8)
N3 C11 1.375(8)
C1 C2 1.393(13)
C1 H1 0.9500
C2 C3 1.359(13)
C2 H2 0.9500
C3 C4 1.390(11)
C3 H3 0.9500
C4 C5 1.390(10)
C4 H4 0.9500
C5 C6 1.485(9)
C6 C7 1.357(9)
C7 C8 1.404(9)
C7 H7 0.9500
C8 C9 1.405(9)
C8 C16 1.473(9)
C9 C10 1.381(9)
C9 H9 0.9500
C10 C11 1.493(8)
C11 C12 1.378(10)
C12 C13 1.393(10)
C12 H12 0.9500
C13 C14 1.380(12)
C13 H13 0.9500
C14 C15 1.375(11)
C14 H14 0.9500
C15 H15 0.9500
C16 C21 1.382(10)
C16 C17 1.398(10)
C17 C18 1.377(11)
C17 H17 0.9500
C18 C19 1.407(13)
C18 H18 0.9500
C19 C20 1.371(12)
C19 C22 1.497(11)
C20 C21 1.388(10)
C20 H20 0.9500
C21 H21 0.9500
C23 C24 1.488(13)
C23 H23A 0.9900
C23 H23B 0.9900
C24 H24A 0.9900
C24 H24B 0.9900
C25 C26 1.295(18)
C25 H25 0.9500
C26 H26A 0.9500
C26 H26B 0.9500
C25B C26B 1.294(18)
C25B H25B 0.9500
C26B H26C 0.9500
C26B H26D 0.9500
C27 C28 1.292(16)
C27 H27 0.9500
C28 H28A 0.9500
C28 H28B 0.9500
C27B C28B 1.290(17)
C27B H27B 0.9500
C28B H28C 0.9500
C28B H28D 0.9500
C29 C30 1.300(15)
C29 H29 0.9500
C30 H30A 0.9500
C30 H30B 0.9500
C29B C30B 1.295(18)
C29B H29B 0.9500
C30B H30C 0.9500
C30B H30D 0.9500
C31 C32 1.292(16)
C31 H31 0.9500
C32 H32A 0.9500
C32 H32B 0.9500
C31B C32B 1.294(17)
C31B H31B 0.9500
C32B H32C 0.9500
C32B H32D 0.9500
C33 C34 1.294(18)
C33 H33 0.9500
C34 H34A 0.9500
C34 H34B 0.9500
C33B C34B 1.296(18)
C33B H33B 0.9500
C34B H34C 0.9500
C34B H34D 0.9500
C35 C36 1.300(12)
C35 H35 0.9500
C36 H36A 0.9500
C36 H36B 0.9500
C37 C38 1.296(19)
C37 H37 0.9500
C38 H38A 0.9500
C38 H38B 0.9500
C37B C38B 1.295(19)
C37B H37B 0.9500
C38B H38C 0.9500
C38B H38D 0.9500
C40 H40A 0.9900
C40 H40B 0.9900
C41 H41A 0.9900
C41 H41B 0.9900
